data_7127266
loop_
_publ_author_name
'Lapshin, Ivan V.'
'Cherkasov, Anton V.'
'Asachenko, Andrey F.'
'Trifonov, Alexander A.'

_publ_section_title
;
 Ln(II) amido complexes coordinated by ring-expanded N-heterocyclic
 carbenes - promising catalysts for olefin hydrophosphination.
;
_journal_issue 85
_journal_name_full 'Chemical communications (Cambridge, England)'
_journal_page_first 12913
_journal_page_last 12916
_journal_paper_doi 10.1039/d0cc05424k
_journal_volume 56
_journal_year 2020
_chemical_formula_moiety 'C34 H64 N4 Si4 Yb'
_chemical_formula_sum 'C34 H64 N4 Si4 Yb'
_chemical_formula_weight 814.29
_space_group_crystal_system monoclinic
_space_group_IT_number 14
_space_group_name_Hall '-P 2ybc'
_space_group_name_H-M_alt 'P 1 21/c 1'
_atom_sites_solution_hydrogens geom
_atom_sites_solution_primary dual
_atom_sites_solution_secondary difmap
_audit_creation_method SHELXL-2018/3
_audit_update_record
;
2020-08-06 deposited with the CCDC.	2020-09-16 downloaded from the CCDC.
;
_cell_angle_alpha 90
_cell_angle_beta 94.693(2)
_cell_angle_gamma 90
_cell_formula_units_Z 4
_cell_length_a 15.5992(7)
_cell_length_b 11.4432(5)
_cell_length_c 23.1873(9)
_cell_measurement_reflns_used 9673
_cell_measurement_temperature 100(2)
_cell_measurement_theta_max 32.79
_cell_measurement_theta_min 2.51
_cell_volume 4125.2(3)
_computing_cell_refinement 'Saint 8.38a'
_computing_data_collection APEX3
_computing_data_reduction 'Saint 8.38a'
_computing_structure_refinement 'SHELXL 2018/3'
_computing_structure_solution 'SHELXT 2014/5'
_diffrn_ambient_temperature 100(2)
_diffrn_measured_fraction_theta_full 0.999
_diffrn_measured_fraction_theta_max 0.999
_diffrn_measurement_device_type 'Bruker D8 Quest (CMOS)'
_diffrn_measurement_method '\w scans'
_diffrn_radiation_type MoK\a
_diffrn_radiation_wavelength 0.71073
_diffrn_reflns_av_R_equivalents 0.0538
_diffrn_reflns_av_unetI/netI 0.0385
_diffrn_reflns_Laue_measured_fraction_full 0.999
_diffrn_reflns_Laue_measured_fraction_max 0.999
_diffrn_reflns_limit_h_max 20
_diffrn_reflns_limit_h_min -20
_diffrn_reflns_limit_k_max 15
_diffrn_reflns_limit_k_min -15
_diffrn_reflns_limit_l_max 30
_diffrn_reflns_limit_l_min -30
_diffrn_reflns_number 50815
_diffrn_reflns_point_group_measured_fraction_full 0.999
_diffrn_reflns_point_group_measured_fraction_max 0.999
_diffrn_reflns_theta_full 25.242
_diffrn_reflns_theta_max 27.877
_diffrn_reflns_theta_min 2.419
_diffrn_source 'microfocus tube'
_exptl_absorpt_coefficient_mu 2.410
_exptl_absorpt_correction_T_max 0.551
_exptl_absorpt_correction_T_min 0.292
_exptl_absorpt_correction_type multi-scan
_exptl_absorpt_process_details SADABS
_exptl_crystal_colour red
_exptl_crystal_density_diffrn 1.311
_exptl_crystal_description prism
_exptl_crystal_F_000 1688
_exptl_crystal_size_max 0.460
_exptl_crystal_size_mid 0.430
_exptl_crystal_size_min 0.150
_refine_diff_density_max 1.625
_refine_diff_density_min -1.602
_refine_diff_density_rms 0.094
_refine_ls_extinction_method none
_refine_ls_goodness_of_fit_ref 1.017
_refine_ls_hydrogen_treatment constr
_refine_ls_matrix_type full
_refine_ls_number_parameters 439
_refine_ls_number_reflns 9840
_refine_ls_number_restraints 48
_refine_ls_restrained_S_all 1.023
_refine_ls_R_factor_all 0.0336
_refine_ls_R_factor_gt 0.0276
_refine_ls_shift/su_max 0.002
_refine_ls_shift/su_mean 0.000
_refine_ls_structure_factor_coef Fsqd
_refine_ls_weighting_details 'w=1/[\s^2^(Fo^2^)+(0.0230P)^2^+5.1000P] where P=(Fo^2^+2Fc^2^)/3'
_refine_ls_weighting_scheme calc
_refine_ls_wR_factor_gt 0.0650
_refine_ls_wR_factor_ref 0.0678
_reflns_Friedel_coverage 0.000
_reflns_number_gt 8684
_reflns_number_total 9840
_reflns_threshold_expression 'I > 2\s(I)'
_cod_data_source_file d0cc05424k2.cif
_cod_data_source_block 2_carbybnsime3
_cod_depositor_comments 'Adding full bibliography for 7127266--7127267.cif.'
_cod_original_sg_symbol_H-M 'P 21/c'
_cod_database_code 7127266
_shelx_shelxl_version_number 2018/3
_shelx_space_group_comment
;
The symmetry employed for this shelxl refinement is uniquely defined
by the following loop, which should always be used as a source of
symmetry information in preference to the above space-group names.
They are only intended as comments.
;
_shelx_estimated_absorpt_t_min 0.404
_shelx_estimated_absorpt_t_max 0.714

loop_
_space_group_symop_operation_xyz
'x, y, z'
'-x, y+1/2, -z+1/2'
'-x, -y, -z'
'x, -y-1/2, z-1/2'

loop_
_atom_site_label
_atom_site_type_symbol
_atom_site_fract_x
_atom_site_fract_y
_atom_site_fract_z
_atom_site_U_iso_or_equiv
_atom_site_adp_type
_atom_site_occupancy
_atom_site_site_symmetry_order
_atom_site_calc_flag
_atom_site_refinement_flags_posn
_atom_site_refinement_flags_adp
_atom_site_refinement_flags_occupancy
_atom_site_disorder_assembly
_atom_site_disorder_group
Yb1 Yb 0.75115(2) 0.26861(2) 0.36335(2) 0.02049(4) Uani 1 1 d . . . . .
N1 N 0.80020(13) 0.06068(18) 0.46849(8) 0.0177(4) Uani 1 1 d . . . . .
N2 N 0.65386(13) 0.05349(17) 0.45465(8) 0.0154(4) Uani 1 1 d . . . . .
N3 N 0.79245(14) 0.24135(17) 0.26934(9) 0.0170(4) Uani 1 1 d . . . . .
N4 N 0.70397(15) 0.45290(18) 0.39118(9) 0.0226(5) Uani 1 1 d . . . . .
Si1 Si 0.74257(5) 0.15098(6) 0.21948(3) 0.01892(14) Uani 1 1 d . . . . .
Si2 Si 0.87111(5) 0.33768(6) 0.25655(3) 0.01891(14) Uani 1 1 d . . . . .
Si3 Si 0.61401(5) 0.49056(6) 0.35015(3) 0.02280(15) Uani 1 1 d . . . . .
Si4 Si 0.75594(5) 0.54040(6) 0.44135(3) 0.02702(16) Uani 1 1 d D . . . .
C1 C 0.72755(15) 0.10067(19) 0.44000(9) 0.0146(4) Uani 1 1 d . . . . .
C2 C 0.80383(17) -0.0327(2) 0.51258(11) 0.0248(6) Uani 1 1 d . . . . .
H2A H 0.855264 -0.022143 0.540046 0.030 Uiso 1 1 calc R U . . .
H2B H 0.807913 -0.109891 0.493756 0.030 Uiso 1 1 calc R U . . .
C3 C 0.72327(17) -0.0271(3) 0.54467(11) 0.0264(6) Uani 1 1 d . . . . .
H3A H 0.722368 -0.093200 0.572144 0.032 Uiso 1 1 calc R U . . .
H3B H 0.722397 0.046652 0.566956 0.032 Uiso 1 1 calc R U . . .
C4 C 0.64567(17) -0.0330(2) 0.50149(10) 0.0225(5) Uani 1 1 d . . . . .
H4A H 0.640521 -0.112519 0.484777 0.027 Uiso 1 1 calc R U . . .
H4B H 0.593025 -0.016544 0.521201 0.027 Uiso 1 1 calc R U . . .
C5 C 0.88051(15) 0.1027(2) 0.45039(10) 0.0170(5) Uani 1 1 d . . . . .
C6 C 0.93224(17) 0.1760(2) 0.48726(10) 0.0222(5) Uani 1 1 d . . . . .
C7 C 1.00683(18) 0.2208(2) 0.46691(12) 0.0247(5) Uani 1 1 d . . . . .
H7A H 1.041746 0.271865 0.491096 0.030 Uiso 1 1 calc R U . . .
C8 C 1.03211(16) 0.1937(2) 0.41254(11) 0.0224(5) Uani 1 1 d . . . . .
C9 C 0.98234(16) 0.1152(2) 0.37876(10) 0.0197(5) Uani 1 1 d . . . . .
H9A H 1.000393 0.093136 0.342158 0.024 Uiso 1 1 calc R U . . .
C10 C 0.90682(15) 0.0678(2) 0.39672(10) 0.0171(5) Uani 1 1 d . . . . .
C11 C 0.9105(2) 0.2044(3) 0.54768(12) 0.0374(7) Uani 1 1 d . . . . .
H11A H 0.937576 0.278536 0.559975 0.056 Uiso 1 1 calc R U . . .
H11B H 0.931775 0.141992 0.574058 0.056 Uiso 1 1 calc R U . . .
H11C H 0.847958 0.211066 0.548395 0.056 Uiso 1 1 calc R U . . .
C12 C 1.11084(18) 0.2490(3) 0.39018(14) 0.0309(6) Uani 1 1 d . . . . .
H12A H 1.150637 0.273130 0.422911 0.046 Uiso 1 1 calc R U . . .
H12B H 1.093649 0.317538 0.366641 0.046 Uiso 1 1 calc R U . . .
H12C H 1.139309 0.192317 0.366473 0.046 Uiso 1 1 calc R U . . .
C13 C 0.85771(18) -0.0213(2) 0.35937(11) 0.0243(5) Uani 1 1 d . . . . .
H13A H 0.813655 -0.057503 0.381312 0.036 Uiso 1 1 calc R U . . .
H13B H 0.897393 -0.081461 0.347563 0.036 Uiso 1 1 calc R U . . .
H13C H 0.830129 0.017205 0.324929 0.036 Uiso 1 1 calc R U . . .
C14 C 0.57406(15) 0.0965(2) 0.42706(9) 0.0147(4) Uani 1 1 d . . . . .
C15 C 0.52921(16) 0.0300(2) 0.38362(10) 0.0163(5) Uani 1 1 d . . . . .
C16 C 0.45293(16) 0.0753(2) 0.35749(10) 0.0175(5) Uani 1 1 d . . . . .
H16A H 0.422387 0.031964 0.327498 0.021 Uiso 1 1 calc R U . . .
C17 C 0.41993(15) 0.1821(2) 0.37386(10) 0.0166(4) Uani 1 1 d . . . . .
C18 C 0.46396(16) 0.2422(2) 0.41936(10) 0.0172(5) Uani 1 1 d . . . . .
H18A H 0.440707 0.313437 0.432194 0.021 Uiso 1 1 calc R U . . .
C19 C 0.54072(16) 0.2014(2) 0.44658(9) 0.0164(4) Uani 1 1 d . . . . .
C20 C 0.56100(17) -0.0886(2) 0.36652(11) 0.0218(5) Uani 1 1 d . . . . .
H20A H 0.538304 -0.106449 0.326839 0.033 Uiso 1 1 calc R U . . .
H20B H 0.541321 -0.147952 0.392882 0.033 Uiso 1 1 calc R U . . .
H20C H 0.624002 -0.088317 0.368728 0.033 Uiso 1 1 calc R U . . .
C21 C 0.34045(17) 0.2343(2) 0.34291(11) 0.0217(5) Uani 1 1 d . . . . .
H21A H 0.299871 0.171734 0.330979 0.033 Uiso 1 1 calc R U . . .
H21B H 0.356141 0.276911 0.308665 0.033 Uiso 1 1 calc R U . . .
H21C H 0.313547 0.288085 0.368910 0.033 Uiso 1 1 calc R U . . .
C22 C 0.58640(18) 0.2677(2) 0.49608(11) 0.0227(5) Uani 1 1 d . . . . .
H22A H 0.603791 0.213370 0.527571 0.034 Uiso 1 1 calc R U . . .
H22B H 0.547660 0.326873 0.510014 0.034 Uiso 1 1 calc R U . . .
H22C H 0.637496 0.305937 0.482888 0.034 Uiso 1 1 calc R U . . .
C23 C 0.65631(19) 0.0654(2) 0.25281(12) 0.0283(6) Uani 1 1 d . . . . .
H23A H 0.631348 0.008315 0.224774 0.042 Uiso 1 1 calc R U . . .
H23B H 0.611284 0.118895 0.263723 0.042 Uiso 1 1 calc R U . . .
H23C H 0.681343 0.024567 0.287321 0.042 Uiso 1 1 calc R U . . .
C24 C 0.6891(2) 0.2287(3) 0.15483(13) 0.0358(7) Uani 1 1 d . . . . .
H24A H 0.658198 0.171931 0.129225 0.054 Uiso 1 1 calc R U . . .
H24B H 0.732777 0.268317 0.133849 0.054 Uiso 1 1 calc R U . . .
H24C H 0.648385 0.286541 0.167685 0.054 Uiso 1 1 calc R U . . .
C25 C 0.8153(2) 0.0401(3) 0.18855(15) 0.0416(8) Uani 1 1 d . . . . .
H25A H 0.781265 -0.010976 0.161590 0.062 Uiso 1 1 calc R U . . .
H25B H 0.843430 -0.006822 0.219983 0.062 Uiso 1 1 calc R U . . .
H25C H 0.859054 0.080516 0.167967 0.062 Uiso 1 1 calc R U . . .
C26 C 0.8350(2) 0.4605(3) 0.20615(13) 0.0352(7) Uani 1 1 d . . . . .
H26A H 0.830746 0.432044 0.166151 0.053 Uiso 1 1 calc R U . . .
H26B H 0.876911 0.524380 0.210271 0.053 Uiso 1 1 calc R U . . .
H26C H 0.778700 0.488861 0.215817 0.053 Uiso 1 1 calc R U . . .
C27 C 0.9695(2) 0.2732(3) 0.22705(13) 0.0322(6) Uani 1 1 d . . . . .
H27A H 1.015446 0.331801 0.228648 0.048 Uiso 1 1 calc R U . . .
H27B H 0.955631 0.248986 0.186825 0.048 Uiso 1 1 calc R U . . .
H27C H 0.988728 0.205142 0.250313 0.048 Uiso 1 1 calc R U . . .
C28 C 0.90782(18) 0.4114(2) 0.32685(12) 0.0275(6) Uani 1 1 d . . . . .
H28A H 0.923234 0.351981 0.356342 0.033 Uiso 1 1 calc R U . . .
H28B H 0.861258 0.460251 0.339451 0.033 Uiso 1 1 calc R U . . .
H28C H 0.958091 0.460274 0.321368 0.033 Uiso 1 1 calc R U . . .
C29 C 0.57939(19) 0.3607(2) 0.30402(12) 0.0272(6) Uani 1 1 d . . . . .
H29A H 0.571156 0.293096 0.328922 0.033 Uiso 1 1 calc R U . . .
H29B H 0.623785 0.342730 0.277798 0.033 Uiso 1 1 calc R U . . .
H29C H 0.525215 0.378696 0.281338 0.033 Uiso 1 1 calc R U . . .
C30 C 0.6285(2) 0.6139(2) 0.29845(12) 0.0324(6) Uani 1 1 d . . . . .
H30A H 0.574867 0.626006 0.274057 0.049 Uiso 1 1 calc R U . . .
H30B H 0.674848 0.594695 0.274010 0.049 Uiso 1 1 calc R U . . .
H30C H 0.643188 0.685452 0.320295 0.049 Uiso 1 1 calc R U . . .
C31 C 0.5208(2) 0.5365(3) 0.39194(12) 0.0324(6) Uani 1 1 d . . . . .
H31A H 0.526984 0.619096 0.402569 0.049 Uiso 1 1 calc R U . . .
H31B H 0.520147 0.488987 0.427081 0.049 Uiso 1 1 calc R U . . .
H31C H 0.466793 0.525133 0.367882 0.049 Uiso 1 1 calc R U . . .
C32 C 0.8435(3) 0.4594(4) 0.4824(2) 0.0382(12) Uani 0.771(10) 1 d D U P A 1
H32A H 0.869530 0.508886 0.513552 0.057 Uiso 0.771(10) 1 calc R U P A 1
H32B H 0.887308 0.437619 0.456356 0.057 Uiso 0.771(10) 1 calc R U P A 1
H32C H 0.820095 0.388587 0.498993 0.057 Uiso 0.771(10) 1 calc R U P A 1
C33 C 0.8045(3) 0.6727(3) 0.40755(18) 0.0350(12) Uani 0.771(10) 1 d D U P A 1
H33A H 0.840666 0.715141 0.437129 0.052 Uiso 0.771(10) 1 calc R U P A 1
H33B H 0.758437 0.724152 0.391324 0.052 Uiso 0.771(10) 1 calc R U P A 1
H33C H 0.839659 0.647468 0.376678 0.052 Uiso 0.771(10) 1 calc R U P A 1
C34 C 0.6852(3) 0.6039(5) 0.49507(19) 0.0411(13) Uani 0.771(10) 1 d D U P A 1
H34A H 0.719861 0.652886 0.522732 0.062 Uiso 0.771(10) 1 calc R U P A 1
H34B H 0.658771 0.540555 0.515829 0.062 Uiso 0.771(10) 1 calc R U P A 1
H34C H 0.640117 0.651527 0.474706 0.062 Uiso 0.771(10) 1 calc R U P A 1
C32* C 0.8715(6) 0.4976(17) 0.4637(8) 0.059(6) Uani 0.229(10) 1 d D U P A 2
H32D H 0.891995 0.540868 0.498586 0.089 Uiso 0.229(10) 1 calc R U P A 2
H32E H 0.907700 0.516396 0.432319 0.089 Uiso 0.229(10) 1 calc R U P A 2
H32F H 0.874453 0.413548 0.471602 0.089 Uiso 0.229(10) 1 calc R U P A 2
C33* C 0.7626(15) 0.7022(7) 0.4282(10) 0.083(8) Uani 0.229(10) 1 d D U P A 2
H33D H 0.782100 0.741766 0.464373 0.124 Uiso 0.229(10) 1 calc R U P A 2
H33E H 0.705781 0.731767 0.414121 0.124 Uiso 0.229(10) 1 calc R U P A 2
H33F H 0.803556 0.717281 0.399142 0.124 Uiso 0.229(10) 1 calc R U P A 2
C34* C 0.7057(12) 0.531(2) 0.5130(5) 0.082(8) Uani 0.229(10) 1 d D U P A 2
H34D H 0.730957 0.590531 0.539417 0.123 Uiso 0.229(10) 1 calc R U P A 2
H34E H 0.716709 0.453152 0.529939 0.123 Uiso 0.229(10) 1 calc R U P A 2
H34F H 0.643536 0.543367 0.506570 0.123 Uiso 0.229(10) 1 calc R U P A 2

loop_
_atom_site_aniso_label
_atom_site_aniso_U_11
_atom_site_aniso_U_22
_atom_site_aniso_U_33
_atom_site_aniso_U_23
_atom_site_aniso_U_13
_atom_site_aniso_U_12
Yb1 0.03965(8) 0.01209(6) 0.01093(6) 0.00159(3) 0.00933(4) 0.00129(4)
N1 0.0180(10) 0.0215(10) 0.0142(9) 0.0086(8) 0.0050(8) 0.0031(8)
N2 0.0169(10) 0.0180(9) 0.0117(9) 0.0057(7) 0.0031(7) 0.0017(8)
N3 0.0210(10) 0.0180(10) 0.0123(9) 0.0011(7) 0.0026(8) -0.0002(8)
N4 0.0337(13) 0.0149(10) 0.0198(10) -0.0035(8) 0.0067(9) -0.0020(9)
Si1 0.0252(4) 0.0192(3) 0.0127(3) -0.0021(2) 0.0037(3) -0.0019(3)
Si2 0.0200(3) 0.0202(3) 0.0170(3) 0.0032(2) 0.0040(3) -0.0008(3)
Si3 0.0344(4) 0.0166(3) 0.0185(3) -0.0031(2) 0.0095(3) 0.0013(3)
Si4 0.0332(4) 0.0204(3) 0.0279(4) -0.0113(3) 0.0052(3) -0.0005(3)
C1 0.0190(12) 0.0149(11) 0.0103(9) 0.0014(8) 0.0032(8) 0.0026(9)
C2 0.0225(13) 0.0301(14) 0.0224(12) 0.0177(10) 0.0052(10) 0.0063(11)
C3 0.0226(14) 0.0371(15) 0.0201(12) 0.0158(11) 0.0058(10) 0.0024(11)
C4 0.0230(13) 0.0262(13) 0.0189(11) 0.0130(10) 0.0052(10) 0.0009(10)
C5 0.0153(11) 0.0193(11) 0.0165(11) 0.0069(9) 0.0019(9) 0.0030(9)
C6 0.0237(13) 0.0253(13) 0.0176(11) 0.0025(9) 0.0012(10) 0.0029(10)
C7 0.0225(13) 0.0250(13) 0.0256(13) 0.0010(10) -0.0050(10) -0.0014(10)
C8 0.0160(12) 0.0228(12) 0.0286(13) 0.0085(10) 0.0020(10) 0.0024(10)
C9 0.0197(12) 0.0223(12) 0.0179(11) 0.0040(9) 0.0065(9) 0.0046(9)
C10 0.0168(12) 0.0163(11) 0.0184(11) 0.0044(9) 0.0029(9) 0.0039(9)
C11 0.0443(19) 0.0488(19) 0.0193(13) -0.0053(12) 0.0038(13) -0.0016(15)
C12 0.0186(13) 0.0348(15) 0.0394(17) 0.0097(12) 0.0037(12) -0.0027(11)
C13 0.0280(14) 0.0216(12) 0.0239(12) -0.0027(10) 0.0061(11) -0.0016(10)
C14 0.0171(11) 0.0162(11) 0.0114(10) 0.0039(8) 0.0041(8) 0.0018(9)
C15 0.0217(12) 0.0136(11) 0.0145(10) 0.0032(8) 0.0063(9) 0.0010(9)
C16 0.0208(12) 0.0179(11) 0.0137(10) 0.0016(8) 0.0014(9) -0.0023(9)
C17 0.0161(11) 0.0187(11) 0.0155(10) 0.0056(9) 0.0044(9) -0.0004(9)
C18 0.0198(12) 0.0167(11) 0.0158(11) 0.0016(8) 0.0063(9) 0.0032(9)
C19 0.0188(12) 0.0193(11) 0.0115(10) 0.0009(8) 0.0045(9) 0.0003(9)
C20 0.0289(14) 0.0149(11) 0.0219(12) -0.0006(9) 0.0033(10) 0.0032(10)
C21 0.0199(13) 0.0243(12) 0.0208(12) 0.0045(9) 0.0012(10) 0.0029(10)
C22 0.0251(13) 0.0264(13) 0.0165(11) -0.0045(9) 0.0021(10) 0.0032(10)
C23 0.0312(15) 0.0261(14) 0.0277(13) 0.0010(11) 0.0037(11) -0.0082(11)
C24 0.0451(19) 0.0406(17) 0.0200(13) 0.0060(11) -0.0086(13) -0.0141(14)
C25 0.0443(19) 0.0385(17) 0.0431(18) -0.0205(14) 0.0107(15) 0.0017(14)
C26 0.0383(17) 0.0314(15) 0.0361(16) 0.0176(12) 0.0041(13) -0.0042(13)
C27 0.0295(15) 0.0398(17) 0.0289(14) 0.0016(12) 0.0123(12) -0.0003(12)
C28 0.0220(14) 0.0284(14) 0.0314(14) -0.0061(11) -0.0022(11) -0.0011(11)
C29 0.0289(15) 0.0278(14) 0.0262(13) -0.0066(11) 0.0090(11) -0.0015(11)
C30 0.0505(19) 0.0267(14) 0.0203(13) 0.0013(10) 0.0049(12) 0.0002(13)
C31 0.0428(18) 0.0272(14) 0.0290(14) -0.0038(11) 0.0125(13) 0.0095(12)
C32 0.056(3) 0.036(3) 0.020(2) -0.0011(17) -0.0126(19) 0.012(2)
C33 0.047(3) 0.0169(19) 0.039(2) -0.0063(15) -0.0079(19) -0.0077(17)
C34 0.049(3) 0.042(3) 0.033(2) -0.025(2) 0.0068(19) 0.001(2)
C32* 0.106(14) 0.044(10) 0.024(8) -0.007(7) -0.015(8) 0.029(10)
C33* 0.094(15) 0.051(10) 0.095(14) -0.026(10) -0.043(12) -0.005(10)
C34* 0.070(13) 0.095(15) 0.084(13) -0.066(12) 0.030(10) -0.042(11)

loop_
_atom_type_symbol
_atom_type_description
_atom_type_scat_dispersion_real
_atom_type_scat_dispersion_imag
_atom_type_scat_source
C C 0.0033 0.0016 'International Tables Vol C Tables 4.2.6.8 and 6.1.1.4'
H H 0.0000 0.0000 'International Tables Vol C Tables 4.2.6.8 and 6.1.1.4'
N N 0.0061 0.0033 'International Tables Vol C Tables 4.2.6.8 and 6.1.1.4'
Si Si 0.0817 0.0704 'International Tables Vol C Tables 4.2.6.8 and 6.1.1.4'
Yb Yb -0.3850 5.5486 'International Tables Vol C Tables 4.2.6.8 and 6.1.1.4'

loop_
_geom_angle_atom_site_label_1
_geom_angle_atom_site_label_2
_geom_angle_atom_site_label_3
_geom_angle
_geom_angle_site_symmetry_1
_geom_angle_site_symmetry_3
_geom_angle_publ_flag
N4 Yb1 N3 119.51(7) . . ?
N4 Yb1 C1 113.72(7) . . ?
N3 Yb1 C1 126.02(7) . . ?
N4 Yb1 C29 62.33(7) . . ?
N3 Yb1 C29 85.74(7) . . ?
C1 Yb1 C29 112.35(7) . . ?
N4 Yb1 C28 82.74(7) . . ?
N3 Yb1 C28 62.32(7) . . ?
C1 Yb1 C28 135.58(7) . . ?
C29 Yb1 C28 111.76(7) . . ?
N4 Yb1 Si3 28.53(6) . . ?
N3 Yb1 Si3 103.90(5) . . ?
C1 Yb1 Si3 119.37(5) . . ?
C29 Yb1 Si3 33.94(5) . . ?
C28 Yb1 Si3 95.03(5) . . ?
N4 Yb1 Si2 101.55(5) . . ?
N3 Yb1 Si2 28.74(5) . . ?
C1 Yb1 Si2 141.89(5) . . ?
C29 Yb1 Si2 96.18(5) . . ?
C28 Yb1 Si2 33.84(5) . . ?
Si3 Yb1 Si2 98.479(17) . . ?
N4 Yb1 Si1 127.24(5) . . ?
N3 Yb1 Si1 22.78(5) . . ?
C1 Yb1 Si1 110.67(5) . . ?
C29 Yb1 Si1 75.49(5) . . ?
C28 Yb1 Si1 85.10(5) . . ?
Si3 Yb1 Si1 103.092(17) . . ?
Si2 Yb1 Si1 51.415(17) . . ?
N4 Yb1 Si4 22.54(6) . . ?
N3 Yb1 Si4 125.94(5) . . ?
C1 Yb1 Si4 106.66(5) . . ?
C29 Yb1 Si4 84.88(5) . . ?
C28 Yb1 Si4 72.45(5) . . ?
Si3 Yb1 Si4 51.032(19) . . ?
Si2 Yb1 Si4 100.343(18) . . ?
Si1 Yb1 Si4 142.138(17) . . ?
C1 N1 C5 117.56(19) . . ?
C1 N1 C2 124.7(2) . . ?
C5 N1 C2 117.37(19) . . ?
C1 N2 C14 118.61(18) . . ?
C1 N2 C4 125.6(2) . . ?
C14 N2 C4 115.50(19) . . ?
Si1 N3 Si2 125.25(13) . . ?
Si1 N3 Yb1 124.80(11) . . ?
Si2 N3 Yb1 109.54(10) . . ?
Si3 N4 Si4 124.55(13) . . ?
Si3 N4 Yb1 109.91(10) . . ?
Si4 N4 Yb1 125.39(12) . . ?
N3 Si1 C24 113.89(12) . . ?
N3 Si1 C23 109.97(11) . . ?
C24 Si1 C23 106.77(14) . . ?
N3 Si1 C25 114.48(13) . . ?
C24 Si1 C25 104.91(16) . . ?
C23 Si1 C25 106.24(15) . . ?
N3 Si1 Yb1 32.42(7) . . ?
C24 Si1 Yb1 122.97(11) . . ?
C23 Si1 Yb1 77.68(9) . . ?
C25 Si1 Yb1 128.97(11) . . ?
N3 Si2 C27 115.63(12) . . ?
N3 Si2 C28 108.26(12) . . ?
C27 Si2 C28 106.92(13) . . ?
N3 Si2 C26 114.22(12) . . ?
C27 Si2 C26 106.15(14) . . ?
C28 Si2 C26 104.91(14) . . ?
N3 Si2 Yb1 41.72(7) . . ?
C27 Si2 Yb1 134.77(10) . . ?
C28 Si2 Yb1 67.09(9) . . ?
C26 Si2 Yb1 118.84(10) . . ?
N4 Si3 C30 114.50(13) . . ?
N4 Si3 C29 107.79(12) . . ?
C30 Si3 C29 105.93(13) . . ?
N4 Si3 C31 114.98(12) . . ?
C30 Si3 C31 104.86(14) . . ?
C29 Si3 C31 108.30(14) . . ?
N4 Si3 Yb1 41.56(7) . . ?
C30 Si3 Yb1 121.61(10) . . ?
C29 Si3 Yb1 66.51(9) . . ?
C31 Si3 Yb1 133.14(9) . . ?
N4 Si4 C32 110.45(17) . . ?
N4 Si4 C34 114.29(17) . . ?
C32 Si4 C34 107.6(2) . . ?
N4 Si4 C33* 120.1(6) . . ?
N4 Si4 C33 112.01(15) . . ?
C32 Si4 C33 108.1(2) . . ?
C34 Si4 C33 104.01(19) . . ?
N4 Si4 C34* 111.0(5) . . ?
C33* Si4 C34* 103.4(5) . . ?
N4 Si4 C32* 115.2(5) . . ?
C33* Si4 C32* 103.5(5) . . ?
C34* Si4 C32* 101.4(5) . . ?
N4 Si4 Yb1 32.07(8) . . ?
C32 Si4 Yb1 78.99(15) . . ?
C34 Si4 Yb1 132.83(16) . . ?
C33* Si4 Yb1 140.3(7) . . ?
C33 Si4 Yb1 118.46(14) . . ?
C34* Si4 Yb1 113.4(6) . . ?
C32* Si4 Yb1 83.9(5) . . ?
N2 C1 N1 116.41(19) . . ?
N2 C1 Yb1 128.96(15) . . ?
N1 C1 Yb1 114.61(15) . . ?
N1 C2 C3 108.9(2) . . ?
N1 C2 H2A 109.9 . . ?
C3 C2 H2A 109.9 . . ?
N1 C2 H2B 109.9 . . ?
C3 C2 H2B 109.9 . . ?
H2A C2 H2B 108.3 . . ?
C4 C3 C2 109.0(2) . . ?
C4 C3 H3A 109.9 . . ?
C2 C3 H3A 109.9 . . ?
C4 C3 H3B 109.9 . . ?
C2 C3 H3B 109.9 . . ?
H3A C3 H3B 108.3 . . ?
N2 C4 C3 110.1(2) . . ?
N2 C4 H4A 109.6 . . ?
C3 C4 H4A 109.6 . . ?
N2 C4 H4B 109.6 . . ?
C3 C4 H4B 109.6 . . ?
H4A C4 H4B 108.2 . . ?
C10 C5 C6 121.0(2) . . ?
C10 C5 N1 119.3(2) . . ?
C6 C5 N1 119.6(2) . . ?
C7 C6 C5 118.0(2) . . ?
C7 C6 C11 119.7(3) . . ?
C5 C6 C11 122.3(2) . . ?
C8 C7 C6 122.3(2) . . ?
C8 C7 H7A 118.8 . . ?
C6 C7 H7A 118.8 . . ?
C7 C8 C9 118.1(2) . . ?
C7 C8 C12 121.2(3) . . ?
C9 C8 C12 120.7(2) . . ?
C8 C9 C10 122.1(2) . . ?
C8 C9 H9A 118.9 . . ?
C10 C9 H9A 118.9 . . ?
C9 C10 C5 118.2(2) . . ?
C9 C10 C13 119.7(2) . . ?
C5 C10 C13 122.1(2) . . ?
C6 C11 H11A 109.5 . . ?
C6 C11 H11B 109.5 . . ?
H11A C11 H11B 109.5 . . ?
C6 C11 H11C 109.5 . . ?
H11A C11 H11C 109.5 . . ?
H11B C11 H11C 109.5 . . ?
C8 C12 H12A 109.5 . . ?
C8 C12 H12B 109.5 . . ?
H12A C12 H12B 109.5 . . ?
C8 C12 H12C 109.5 . . ?
H12A C12 H12C 109.5 . . ?
H12B C12 H12C 109.5 . . ?
C10 C13 H13A 109.5 . . ?
C10 C13 H13B 109.5 . . ?
H13A C13 H13B 109.5 . . ?
C10 C13 H13C 109.5 . . ?
H13A C13 H13C 109.5 . . ?
H13B C13 H13C 109.5 . . ?
C19 C14 C15 121.4(2) . . ?
C19 C14 N2 118.7(2) . . ?
C15 C14 N2 119.8(2) . . ?
C16 C15 C14 118.0(2) . . ?
C16 C15 C20 120.6(2) . . ?
C14 C15 C20 121.4(2) . . ?
C15 C16 C17 122.1(2) . . ?
C15 C16 H16A 119.0 . . ?
C17 C16 H16A 119.0 . . ?
C16 C17 C18 118.0(2) . . ?
C16 C17 C21 121.8(2) . . ?
C18 C17 C21 120.1(2) . . ?
C19 C18 C17 122.2(2) . . ?
C19 C18 H18A 118.9 . . ?
C17 C18 H18A 118.9 . . ?
C18 C19 C14 118.1(2) . . ?
C18 C19 C22 120.9(2) . . ?
C14 C19 C22 120.9(2) . . ?
C15 C20 H20A 109.5 . . ?
C15 C20 H20B 109.5 . . ?
H20A C20 H20B 109.5 . . ?
C15 C20 H20C 109.5 . . ?
H20A C20 H20C 109.5 . . ?
H20B C20 H20C 109.5 . . ?
C17 C21 H21A 109.5 . . ?
C17 C21 H21B 109.5 . . ?
H21A C21 H21B 109.5 . . ?
C17 C21 H21C 109.5 . . ?
H21A C21 H21C 109.5 . . ?
H21B C21 H21C 109.5 . . ?
C19 C22 H22A 109.5 . . ?
C19 C22 H22B 109.5 . . ?
H22A C22 H22B 109.5 . . ?
C19 C22 H22C 109.5 . . ?
H22A C22 H22C 109.5 . . ?
H22B C22 H22C 109.5 . . ?
Si1 C23 H23A 109.5 . . ?
Si1 C23 H23B 109.5 . . ?
H23A C23 H23B 109.5 . . ?
Si1 C23 H23C 109.5 . . ?
H23A C23 H23C 109.5 . . ?
H23B C23 H23C 109.5 . . ?
Si1 C24 H24A 109.5 . . ?
Si1 C24 H24B 109.5 . . ?
H24A C24 H24B 109.5 . . ?
Si1 C24 H24C 109.5 . . ?
H24A C24 H24C 109.5 . . ?
H24B C24 H24C 109.5 . . ?
Si1 C25 H25A 109.5 . . ?
Si1 C25 H25B 109.5 . . ?
H25A C25 H25B 109.5 . . ?
Si1 C25 H25C 109.5 . . ?
H25A C25 H25C 109.5 . . ?
H25B C25 H25C 109.5 . . ?
Si2 C26 H26A 109.5 . . ?
Si2 C26 H26B 109.5 . . ?
H26A C26 H26B 109.5 . . ?
Si2 C26 H26C 109.5 . . ?
H26A C26 H26C 109.5 . . ?
H26B C26 H26C 109.5 . . ?
Si2 C27 H27A 109.5 . . ?
Si2 C27 H27B 109.5 . . ?
H27A C27 H27B 109.5 . . ?
Si2 C27 H27C 109.5 . . ?
H27A C27 H27C 109.5 . . ?
H27B C27 H27C 109.5 . . ?
Si2 C28 Yb1 79.07(9) . . ?
Si2 C28 H28A 109.5 . . ?
Yb1 C28 H28A 66.4 . . ?
Si2 C28 H28B 109.5 . . ?
Yb1 C28 H28B 66.5 . . ?
H28A C28 H28B 109.5 . . ?
Si2 C28 H28C 109.5 . . ?
Yb1 C28 H28C 171.5 . . ?
H28A C28 H28C 109.5 . . ?
H28B C28 H28C 109.5 . . ?
Si3 C29 Yb1 79.55(10) . . ?
Si3 C29 H29A 109.5 . . ?
Yb1 C29 H29A 67.7 . . ?
Si3 C29 H29B 109.5 . . ?
Yb1 C29 H29B 64.8 . . ?
H29A C29 H29B 109.5 . . ?
Si3 C29 H29C 109.5 . . ?
Yb1 C29 H29C 170.8 . . ?
H29A C29 H29C 109.5 . . ?
H29B C29 H29C 109.5 . . ?
Si3 C30 H30A 109.5 . . ?
Si3 C30 H30B 109.5 . . ?
H30A C30 H30B 109.5 . . ?
Si3 C30 H30C 109.5 . . ?
H30A C30 H30C 109.5 . . ?
H30B C30 H30C 109.5 . . ?
Si3 C31 H31A 109.5 . . ?
Si3 C31 H31B 109.5 . . ?
H31A C31 H31B 109.5 . . ?
Si3 C31 H31C 109.5 . . ?
H31A C31 H31C 109.5 . . ?
H31B C31 H31C 109.5 . . ?
Si4 C32 H32A 109.5 . . ?
Si4 C32 H32B 109.5 . . ?
H32A C32 H32B 109.5 . . ?
Si4 C32 H32C 109.5 . . ?
H32A C32 H32C 109.5 . . ?
H32B C32 H32C 109.5 . . ?
Si4 C33 H33A 109.5 . . ?
Si4 C33 H33B 109.5 . . ?
H33A C33 H33B 109.5 . . ?
Si4 C33 H33C 109.5 . . ?
H33A C33 H33C 109.5 . . ?
H33B C33 H33C 109.5 . . ?
Si4 C34 H34A 109.5 . . ?
Si4 C34 H34B 109.5 . . ?
H34A C34 H34B 109.5 . . ?
Si4 C34 H34C 109.5 . . ?
H34A C34 H34C 109.5 . . ?
H34B C34 H34C 109.5 . . ?
Si4 C32* H32D 109.5 . . ?
Si4 C32* H32E 109.5 . . ?
H32D C32* H32E 109.5 . . ?
Si4 C32* H32F 109.5 . . ?
H32D C32* H32F 109.5 . . ?
H32E C32* H32F 109.5 . . ?
Si4 C33* H33D 109.5 . . ?
Si4 C33* H33E 109.5 . . ?
H33D C33* H33E 109.5 . . ?
Si4 C33* H33F 109.5 . . ?
H33D C33* H33F 109.5 . . ?
H33E C33* H33F 109.5 . . ?
Si4 C34* H34D 109.5 . . ?
Si4 C34* H34E 109.5 . . ?
H34D C34* H34E 109.5 . . ?
Si4 C34* H34F 109.5 . . ?
H34D C34* H34F 109.5 . . ?
H34E C34* H34F 109.5 . . ?

loop_
_geom_bond_atom_site_label_1
_geom_bond_atom_site_label_2
_geom_bond_distance
_geom_bond_site_symmetry_2
_geom_bond_publ_flag
Yb1 N4 2.342(2) . ?
Yb1 N3 2.344(2) . ?
Yb1 C1 2.664(2) . ?
Yb1 C29 3.095(3) . ?
Yb1 C28 3.114(3) . ?
Yb1 Si3 3.3187(7) . ?
Yb1 Si2 3.3192(7) . ?
Yb1 Si1 3.5897(6) . ?
Yb1 Si4 3.5955(7) . ?
N1 C1 1.344(3) . ?
N1 C5 1.436(3) . ?
N1 C2 1.477(3) . ?
N2 C1 1.339(3) . ?
N2 C14 1.439(3) . ?
N2 C4 1.482(3) . ?
N3 Si1 1.692(2) . ?
N3 Si2 1.694(2) . ?
N4 Si3 1.686(2) . ?
N4 Si4 1.691(2) . ?
Si1 C24 1.879(3) . ?
Si1 C23 1.881(3) . ?
Si1 C25 1.882(3) . ?
Si2 C27 1.882(3) . ?
Si2 C28 1.883(3) . ?
Si2 C26 1.884(3) . ?
Si3 C30 1.877(3) . ?
Si3 C29 1.884(3) . ?
Si3 C31 1.887(3) . ?
Si4 C32 1.849(3) . ?
Si4 C34 1.877(3) . ?
Si4 C33* 1.881(6) . ?
Si4 C33 1.892(3) . ?
Si4 C34* 1.897(6) . ?
Si4 C32* 1.898(6) . ?
C2 C3 1.513(4) . ?
C2 H2A 0.9900 . ?
C2 H2B 0.9900 . ?
C3 C4 1.508(4) . ?
C3 H3A 0.9900 . ?
C3 H3B 0.9900 . ?
C4 H4A 0.9900 . ?
C4 H4B 0.9900 . ?
C5 C10 1.400(3) . ?
C5 C6 1.404(4) . ?
C6 C7 1.389(4) . ?
C6 C11 1.504(4) . ?
C7 C8 1.386(4) . ?
C7 H7A 0.9500 . ?
C8 C9 1.387(4) . ?
C8 C12 1.511(4) . ?
C9 C10 1.391(3) . ?
C9 H9A 0.9500 . ?
C10 C13 1.506(3) . ?
C11 H11A 0.9800 . ?
C11 H11B 0.9800 . ?
C11 H11C 0.9800 . ?
C12 H12A 0.9800 . ?
C12 H12B 0.9800 . ?
C12 H12C 0.9800 . ?
C13 H13A 0.9800 . ?
C13 H13B 0.9800 . ?
C13 H13C 0.9800 . ?
C14 C19 1.398(3) . ?
C14 C15 1.402(3) . ?
C15 C16 1.391(3) . ?
C15 C20 1.509(3) . ?
C16 C17 1.391(3) . ?
C16 H16A 0.9500 . ?
C17 C18 1.392(3) . ?
C17 C21 1.504(3) . ?
C18 C19 1.388(3) . ?
C18 H18A 0.9500 . ?
C19 C22 1.506(3) . ?
C20 H20A 0.9800 . ?
C20 H20B 0.9800 . ?
C20 H20C 0.9800 . ?
C21 H21A 0.9800 . ?
C21 H21B 0.9800 . ?
C21 H21C 0.9800 . ?
C22 H22A 0.9800 . ?
C22 H22B 0.9800 . ?
C22 H22C 0.9800 . ?
C23 H23A 0.9800 . ?
C23 H23B 0.9800 . ?
C23 H23C 0.9800 . ?
C24 H24A 0.9800 . ?
C24 H24B 0.9800 . ?
C24 H24C 0.9800 . ?
C25 H25A 0.9800 . ?
C25 H25B 0.9800 . ?
C25 H25C 0.9800 . ?
C26 H26A 0.9800 . ?
C26 H26B 0.9800 . ?
C26 H26C 0.9800 . ?
C27 H27A 0.9800 . ?
C27 H27B 0.9800 . ?
C27 H27C 0.9800 . ?
C28 H28A 0.9800 . ?
C28 H28B 0.9800 . ?
C28 H28C 0.9800 . ?
C29 H29A 0.9800 . ?
C29 H29B 0.9800 . ?
C29 H29C 0.9800 . ?
C30 H30A 0.9800 . ?
C30 H30B 0.9800 . ?
C30 H30C 0.9800 . ?
C31 H31A 0.9800 . ?
C31 H31B 0.9800 . ?
C31 H31C 0.9800 . ?
C32 H32A 0.9800 . ?
C32 H32B 0.9800 . ?
C32 H32C 0.9800 . ?
C33 H33A 0.9800 . ?
C33 H33B 0.9800 . ?
C33 H33C 0.9800 . ?
C34 H34A 0.9800 . ?
C34 H34B 0.9800 . ?
C34 H34C 0.9800 . ?
C32* H32D 0.9800 . ?
C32* H32E 0.9800 . ?
C32* H32F 0.9800 . ?
C33* H33D 0.9800 . ?
C33* H33E 0.9800 . ?
C33* H33F 0.9800 . ?
C34* H34D 0.9800 . ?
C34* H34E 0.9800 . ?
C34* H34F 0.9800 . ?
